data_7060019
loop_
_publ_author_name
'Huang, Yen-Chung'
'Lan, Wan-Yu'
'Ching, Wei-Min'
'Hsu, Sodio C. N.'

_publ_section_title
;
 Formation of iron(iii)--thiolate metallocyclophane using a
 ferrocene-based bis-isocyanide
;
_journal_issue 42
_journal_name_full 'New Journal of Chemistry'
_journal_page_first 18242
_journal_page_last 18249
_journal_paper_doi 10.1039/D0NJ03967E
_journal_volume 44
_journal_year 2020
_chemical_formula_moiety 'C28 H32 B2 F8 Fe3 N2 S2'
_chemical_formula_sum 'C28 H32 B2 F8 Fe3 N2 S2'
_chemical_formula_weight 801.85
_space_group_IT_number 14
_space_group_name_Hall '-P 2yn'
_space_group_name_H-M_alt 'P 1 21/n 1'
_symmetry_cell_setting monoclinic
_symmetry_space_group_name_H-M 'P 1 21/n 1'
_atom_sites_solution_hydrogens geom
_atom_sites_solution_primary direct
_atom_sites_solution_secondary difmap
_audit_creation_method SHELXL-97
_audit_update_record
;
2020-09-06 deposited with the CCDC.	2020-09-28 downloaded from the CCDC.
;
_cell_angle_alpha 90.00
_cell_angle_beta 94.8810(10)
_cell_angle_gamma 90.00
_cell_formula_units_Z 4
_cell_length_a 10.1086(3)
_cell_length_b 10.8254(3)
_cell_length_c 28.7588(7)
_cell_measurement_reflns_used 9904
_cell_measurement_temperature 200(2)
_cell_measurement_theta_max 25.019
_cell_measurement_theta_min 2.358
_cell_volume 3135.65(15)
_computing_molecular_graphics 'Ortep-3 for Windows (Farrugia, 1997)'
_computing_publication_material 'WinGX publication routines (Farrugia, 2005)'
_computing_structure_refinement 'SHELXL-2014/7 (Sheldrick, 2014)'
_computing_structure_solution 'SHELXL-2014/7 (Sheldrick, 2014)'
_diffrn_ambient_temperature 200(2)
_diffrn_measured_fraction_theta_full 0.992
_diffrn_measured_fraction_theta_max 0.992
_diffrn_measurement_device_type 'D8 Venture'
_diffrn_measurement_method '\f and \w scans'
_diffrn_radiation_monochromator graphite
_diffrn_radiation_source 'fine-focus sealed tube'
_diffrn_radiation_type MoK\a
_diffrn_radiation_wavelength 0.71073
_diffrn_reflns_av_R_equivalents 0.0384
_diffrn_reflns_av_sigmaI/netI 0.0198
_diffrn_reflns_limit_h_max 11
_diffrn_reflns_limit_h_min -12
_diffrn_reflns_limit_k_max 12
_diffrn_reflns_limit_k_min -12
_diffrn_reflns_limit_l_max 32
_diffrn_reflns_limit_l_min -34
_diffrn_reflns_number 50107
_diffrn_reflns_theta_full 25.08
_diffrn_reflns_theta_max 25.08
_diffrn_reflns_theta_min 2.36
_exptl_absorpt_coefficient_mu 1.574
_exptl_absorpt_correction_T_max 0.9543
_exptl_absorpt_correction_T_min 0.7038
_exptl_absorpt_correction_type multi-scan
_exptl_absorpt_process_details SADABS
_exptl_crystal_colour brown
_exptl_crystal_density_diffrn 1.699
_exptl_crystal_density_method 'not measured'
_exptl_crystal_description prism
_exptl_crystal_F_000 1624
_exptl_crystal_size_max 0.24
_exptl_crystal_size_mid 0.20
_exptl_crystal_size_min 0.03
_refine_diff_density_max 1.769
_refine_diff_density_min -1.584
_refine_diff_density_rms 0.102
_refine_ls_extinction_method none
_refine_ls_goodness_of_fit_ref 1.019
_refine_ls_hydrogen_treatment constr
_refine_ls_matrix_type full
_refine_ls_number_parameters 394
_refine_ls_number_reflns 5535
_refine_ls_number_restraints 0
_refine_ls_restrained_S_all 1.019
_refine_ls_R_factor_all 0.0581
_refine_ls_R_factor_gt 0.0490
_refine_ls_shift/su_max 0.001
_refine_ls_shift/su_mean 0.000
_refine_ls_structure_factor_coef Fsqd
_refine_ls_weighting_details 'calc w=1/[\s^2^(Fo^2^)+(0.0547P)^2^+15.7266P] where P=(Fo^2^+2Fc^2^)/3'
_refine_ls_weighting_scheme calc
_refine_ls_wR_factor_gt 0.1222
_refine_ls_wR_factor_ref 0.1312
_reflns_number_gt 4800
_reflns_number_total 5535
_reflns_threshold_expression >2sigma(I)
_cod_data_source_file d0nj03967e2.cif
_cod_data_source_block 3'[BF4]2
_cod_depositor_comments 'Adding full bibliography for 7060017--7060019.cif.'
_cod_original_sg_symbol_H-M 'P 21/n'
_cod_database_code 7060019

loop_
_symmetry_equiv_pos_as_xyz
'x, y, z'
'-x+1/2, y+1/2, -z+1/2'
'-x, -y, -z'
'x-1/2, -y-1/2, z-1/2'

loop_
_atom_site_label
_atom_site_type_symbol
_atom_site_fract_x
_atom_site_fract_y
_atom_site_fract_z
_atom_site_U_iso_or_equiv
_atom_site_adp_type
_atom_site_occupancy
_atom_site_symmetry_multiplicity
_atom_site_calc_flag
_atom_site_refinement_flags
_atom_site_disorder_assembly
_atom_site_disorder_group
C1 C 0.9531(4) 0.4293(4) 0.58634(14) 0.0241(9) Uani 1 1 d . . .
C2 C 0.8044(4) 0.3663(4) 0.67812(14) 0.0248(9) Uani 1 1 d . . .
C3 C 1.1544(5) 0.7024(5) 0.64657(17) 0.0414(12) Uani 1 1 d . . .
H3 H 1.1552 0.7474 0.6770 0.050 Uiso 1 1 calc R . .
C4 C 1.2337(5) 0.6000(5) 0.6372(2) 0.0447(13) Uani 1 1 d . . .
H4 H 1.3021 0.5607 0.6596 0.054 Uiso 1 1 calc R . .
C5 C 1.2016(5) 0.5633(5) 0.59085(19) 0.0418(12) Uani 1 1 d . . .
H5 H 1.2456 0.4957 0.5742 0.050 Uiso 1 1 calc R . .
C6 C 1.1040(5) 0.6448(5) 0.57078(16) 0.0374(11) Uani 1 1 d . . .
H6 H 1.0656 0.6438 0.5376 0.045 Uiso 1 1 calc R . .
C7 C 1.0766(5) 0.7332(4) 0.60479(18) 0.0357(11) Uani 1 1 d . . .
C8 C 0.9883(7) 0.8426(5) 0.5969(3) 0.071(2) Uani 1 1 d . . .
H8A H 0.9857 0.8886 0.6262 0.107 Uiso 1 1 calc R . .
H8B H 0.8985 0.8151 0.5862 0.107 Uiso 1 1 calc R . .
H8C H 1.0226 0.8962 0.5732 0.107 Uiso 1 1 calc R . .
C9 C 0.6957(4) 0.5506(5) 0.60237(16) 0.0334(10) Uani 1 1 d . . .
H9A H 0.7072 0.5721 0.5695 0.040 Uiso 1 1 calc R . .
H9B H 0.6945 0.4595 0.6051 0.040 Uiso 1 1 calc R . .
C10 C 0.5665(5) 0.6030(6) 0.6161(2) 0.0560(15) Uani 1 1 d . . .
H10A H 0.4928 0.5687 0.5958 0.084 Uiso 1 1 calc R . .
H10B H 0.5675 0.6931 0.6129 0.084 Uiso 1 1 calc R . .
H10C H 0.5552 0.5811 0.6486 0.084 Uiso 1 1 calc R . .
C11 C 1.0653(5) 0.2441(4) 0.66238(17) 0.0358(11) Uani 1 1 d . . .
H11A H 1.0355 0.1941 0.6884 0.043 Uiso 1 1 calc R . .
H11B H 0.9981 0.2368 0.6354 0.043 Uiso 1 1 calc R . .
C12 C 1.1996(6) 0.1979(6) 0.6491(2) 0.0546(15) Uani 1 1 d . . .
H12A H 1.1922 0.1109 0.6398 0.082 Uiso 1 1 calc R . .
H12B H 1.2655 0.2061 0.6760 0.082 Uiso 1 1 calc R . .
H12C H 1.2275 0.2471 0.6231 0.082 Uiso 1 1 calc R . .
C13 C 0.8304(5) 0.4796(5) 0.76652(15) 0.0362(11) Uani 1 1 d . . .
H13 H 0.7668 0.4145 0.7751 0.043 Uiso 1 1 calc R . .
C14 C 0.7948(5) 0.5950(5) 0.74696(17) 0.0401(12) Uani 1 1 d . . .
H14 H 0.7023 0.6268 0.7401 0.048 Uiso 1 1 calc R . .
C15 C 0.9136(6) 0.6614(5) 0.74108(17) 0.0428(12) Uani 1 1 d . . .
H15 H 0.9198 0.7476 0.7290 0.051 Uiso 1 1 calc R . .
C16 C 1.0200(5) 0.5855(5) 0.75671(16) 0.0425(13) Uani 1 1 d . . .
H16 H 1.1160 0.6080 0.7569 0.051 Uiso 1 1 calc R . .
C17 C 0.9698(5) 0.4710(5) 0.77287(15) 0.0358(11) Uani 1 1 d . . .
C18 C 1.0474(6) 0.3668(6) 0.79496(19) 0.0581(16) Uani 1 1 d . . .
H18A H 1.1424 0.3850 0.7953 0.087 Uiso 1 1 calc R . .
H18B H 1.0272 0.2910 0.7771 0.087 Uiso 1 1 calc R . .
H18C H 1.0236 0.3557 0.8270 0.087 Uiso 1 1 calc R . .
C19 C 0.6802(4) 0.1880(4) 0.63694(14) 0.0276(9) Uani 1 1 d . . .
C20 C 0.7337(5) 0.0674(4) 0.63097(15) 0.0320(10) Uani 1 1 d . . .
H20 H 0.8222 0.0359 0.6440 0.038 Uiso 1 1 calc R . .
C21 C 0.6340(6) 0.0005(5) 0.60330(17) 0.0413(12) Uani 1 1 d . . .
H21 H 0.6413 -0.0871 0.5928 0.050 Uiso 1 1 calc R . .
C22 C 0.5241(5) 0.0786(5) 0.59294(17) 0.0429(12) Uani 1 1 d . . .
H22 H 0.4407 0.0555 0.5737 0.051 Uiso 1 1 calc R . .
C23 C 0.5511(4) 0.1960(5) 0.61361(16) 0.0344(10) Uani 1 1 d . . .
H23 H 0.4910 0.2695 0.6122 0.041 Uiso 1 1 calc R . .
C24 C 0.8552(5) 0.1446(4) 0.53079(16) 0.0350(10) Uani 1 1 d . . .
H24 H 0.9422 0.1052 0.5411 0.042 Uiso 1 1 calc R . .
C25 C 0.7455(6) 0.0878(5) 0.50516(16) 0.0439(13) Uani 1 1 d . . .
H25 H 0.7412 -0.0003 0.4946 0.053 Uiso 1 1 calc R . .
C26 C 0.6422(6) 0.1759(5) 0.49752(16) 0.0438(12) Uani 1 1 d . . .
H26 H 0.5531 0.1602 0.4807 0.053 Uiso 1 1 calc R . .
C27 C 0.6852(5) 0.2896(5) 0.51825(15) 0.0363(11) Uani 1 1 d . . .
H27 H 0.6339 0.3685 0.5182 0.044 Uiso 1 1 calc R . .
C28 C 0.8175(4) 0.2690(4) 0.53872(14) 0.0295(9) Uani 1 1 d . . .
B1 B 0.4355(6) 0.4646(6) 0.7508(2) 0.0374(12) Uani 1 1 d . . .
B2 B 0.2578(7) 0.2841(6) 0.51146(19) 0.0457(15) Uani 1 1 d . . .
F1 F 0.3621(5) 0.5683(4) 0.74405(15) 0.0877(14) Uani 1 1 d . . .
F2 F 0.4918(6) 0.4325(5) 0.71127(15) 0.1032(16) Uani 1 1 d . . .
F3 F 0.5303(4) 0.4696(4) 0.78805(14) 0.0762(12) Uani 1 1 d . . .
F4 F 0.3542(4) 0.3661(4) 0.75893(17) 0.0892(14) Uani 1 1 d . . .
F5 F 0.1940(5) 0.1928(5) 0.53571(15) 0.0920(10) Uani 1 1 d . . .
F6 F 0.1656(5) 0.3724(4) 0.49726(15) 0.0920(10) Uani 1 1 d . . .
F7 F 0.3112(4) 0.2307(4) 0.47402(14) 0.0816(9) Uani 1 1 d . . .
F8 F 0.3520(4) 0.3374(4) 0.54145(15) 0.0816(9) Uani 1 1 d . . .
Fe1 Fe 1.03232(5) 0.54569(6) 0.625829(19) 0.02222(16) Uani 1 1 d . . .
Fe2 Fe 0.90537(6) 0.49828(6) 0.70072(2) 0.02373(17) Uani 1 1 d . . .
Fe3 Fe 0.69013(6) 0.15250(6) 0.56776(2) 0.02866(18) Uani 1 1 d . . .
N1 N 0.8961(4) 0.3563(3) 0.56288(12) 0.0280(8) Uani 1 1 d . . .
N2 N 0.7456(3) 0.2833(3) 0.66150(12) 0.0265(8) Uani 1 1 d . . .
S1 S 0.83387(10) 0.61338(10) 0.64031(4) 0.0274(2) Uani 1 1 d . . .
S2 S 1.08461(10) 0.40533(11) 0.68005(4) 0.0279(2) Uani 1 1 d . . .

loop_
_atom_site_aniso_label
_atom_site_aniso_U_11
_atom_site_aniso_U_22
_atom_site_aniso_U_33
_atom_site_aniso_U_23
_atom_site_aniso_U_13
_atom_site_aniso_U_12
C1 0.021(2) 0.030(2) 0.0210(19) 0.0038(18) 0.0032(16) 0.0010(17)
C2 0.022(2) 0.032(2) 0.020(2) 0.0024(18) 0.0045(16) 0.0036(18)
C3 0.044(3) 0.049(3) 0.032(2) -0.006(2) 0.008(2) -0.023(2)
C4 0.024(2) 0.055(3) 0.055(3) 0.013(3) -0.001(2) -0.014(2)
C5 0.029(2) 0.042(3) 0.058(3) -0.006(2) 0.024(2) -0.006(2)
C6 0.039(3) 0.047(3) 0.028(2) 0.002(2) 0.011(2) -0.018(2)
C7 0.031(2) 0.032(2) 0.045(3) 0.004(2) 0.011(2) -0.009(2)
C8 0.062(4) 0.036(3) 0.119(6) 0.025(4) 0.024(4) 0.002(3)
C9 0.023(2) 0.045(3) 0.032(2) 0.008(2) -0.0001(18) 0.002(2)
C10 0.025(3) 0.077(4) 0.066(4) 0.002(3) 0.007(2) 0.007(3)
C11 0.045(3) 0.029(2) 0.034(2) 0.006(2) 0.008(2) 0.010(2)
C12 0.054(3) 0.057(4) 0.054(3) 0.002(3) 0.013(3) 0.026(3)
C13 0.036(3) 0.050(3) 0.024(2) -0.012(2) 0.0112(19) -0.008(2)
C14 0.040(3) 0.050(3) 0.032(2) -0.016(2) 0.009(2) 0.006(2)
C15 0.058(3) 0.038(3) 0.032(3) -0.015(2) 0.003(2) -0.003(2)
C16 0.041(3) 0.061(3) 0.026(2) -0.016(2) 0.001(2) -0.022(3)
C17 0.041(3) 0.050(3) 0.017(2) -0.006(2) 0.0049(19) -0.001(2)
C18 0.061(4) 0.085(5) 0.028(3) 0.009(3) 0.001(3) 0.020(3)
C19 0.032(2) 0.030(2) 0.021(2) -0.0012(17) 0.0051(17) -0.0070(18)
C20 0.042(3) 0.030(2) 0.024(2) 0.0029(18) 0.0047(19) -0.003(2)
C21 0.059(3) 0.033(3) 0.033(3) -0.003(2) 0.011(2) -0.017(2)
C22 0.042(3) 0.053(3) 0.034(3) -0.004(2) 0.003(2) -0.025(2)
C23 0.028(2) 0.045(3) 0.030(2) -0.003(2) 0.0025(19) -0.006(2)
C24 0.042(3) 0.036(3) 0.028(2) -0.0047(19) 0.011(2) -0.002(2)
C25 0.063(3) 0.044(3) 0.026(2) -0.011(2) 0.011(2) -0.016(3)
C26 0.050(3) 0.057(3) 0.024(2) -0.002(2) -0.003(2) -0.015(3)
C27 0.040(3) 0.047(3) 0.021(2) 0.005(2) -0.0004(19) -0.005(2)
C28 0.037(2) 0.035(2) 0.0169(19) -0.0007(17) 0.0037(17) -0.0071(19)
B1 0.034(3) 0.042(3) 0.036(3) 0.004(2) 0.000(2) 0.001(2)
B2 0.064(4) 0.047(3) 0.025(3) 0.000(2) -0.005(3) 0.012(3)
F1 0.114(3) 0.056(2) 0.085(3) -0.019(2) -0.037(3) 0.028(2)
F2 0.138(4) 0.114(4) 0.063(3) 0.001(3) 0.037(3) 0.034(3)
F3 0.051(2) 0.099(3) 0.073(3) -0.019(2) -0.0262(19) 0.004(2)
F4 0.060(2) 0.093(3) 0.111(3) 0.044(3) -0.011(2) -0.021(2)
F5 0.118(3) 0.094(2) 0.0665(18) 0.0026(17) 0.0195(18) 0.021(2)
F6 0.118(3) 0.094(2) 0.0665(18) 0.0026(17) 0.0195(18) 0.021(2)
F7 0.084(2) 0.086(2) 0.0728(18) -0.0254(16) -0.0079(15) 0.0277(17)
F8 0.084(2) 0.086(2) 0.0728(18) -0.0254(16) -0.0079(15) 0.0277(17)
Fe1 0.0180(3) 0.0276(3) 0.0211(3) -0.0001(2) 0.0027(2) -0.0009(2)
Fe2 0.0224(3) 0.0290(3) 0.0201(3) -0.0033(2) 0.0037(2) -0.0020(2)
Fe3 0.0335(4) 0.0317(4) 0.0205(3) -0.0021(2) 0.0008(3) -0.0071(3)
N1 0.0314(19) 0.032(2) 0.0214(17) 0.0018(16) 0.0046(15) -0.0039(16)
N2 0.0287(19) 0.030(2) 0.0210(17) -0.0014(15) 0.0052(14) -0.0055(16)
S1 0.0216(5) 0.0290(6) 0.0319(6) 0.0018(4) 0.0047(4) 0.0025(4)
S2 0.0231(5) 0.0365(6) 0.0238(5) 0.0031(4) 0.0013(4) 0.0047(4)

loop_
_atom_type_symbol
_atom_type_description
_atom_type_scat_dispersion_real
_atom_type_scat_dispersion_imag
_atom_type_scat_source
C C 0.0033 0.0016 'International Tables Vol C Tables 4.2.6.8 and 6.1.1.4'
H H 0.0000 0.0000 'International Tables Vol C Tables 4.2.6.8 and 6.1.1.4'
B B 0.0013 0.0007 'International Tables Vol C Tables 4.2.6.8 and 6.1.1.4'
F F 0.0171 0.0103 'International Tables Vol C Tables 4.2.6.8 and 6.1.1.4'
Fe Fe 0.3463 0.8444 'International Tables Vol C Tables 4.2.6.8 and 6.1.1.4'
N N 0.0061 0.0033 'International Tables Vol C Tables 4.2.6.8 and 6.1.1.4'
S S 0.1246 0.1234 'International Tables Vol C Tables 4.2.6.8 and 6.1.1.4'

loop_
_geom_angle_atom_site_label_1
_geom_angle_atom_site_label_2
_geom_angle_atom_site_label_3
_geom_angle
_geom_angle_site_symmetry_1
_geom_angle_site_symmetry_3
_geom_angle_publ_flag
N1 C1 Fe1 175.8(4) . . ?
N2 C2 Fe2 175.7(4) . . ?
C4 C3 C7 107.8(4) . . ?
C4 C3 Fe1 69.4(3) . . ?
C7 C3 Fe1 71.8(3) . . ?
C4 C3 H3 126.1 . . ?
C7 C3 H3 126.1 . . ?
Fe1 C3 H3 126.1 . . ?
C5 C4 C3 108.4(5) . . ?
C5 C4 Fe1 68.5(3) . . ?
C3 C4 Fe1 72.1(3) . . ?
C5 C4 H4 125.8 . . ?
C3 C4 H4 125.8 . . ?
Fe1 C4 H4 125.8 . . ?
C4 C5 C6 108.0(5) . . ?
C4 C5 Fe1 72.4(3) . . ?
C6 C5 Fe1 71.2(3) . . ?
C4 C5 H5 125.9 . . ?
C6 C5 H5 125.9 . . ?
Fe1 C5 H5 125.9 . . ?
C5 C6 C7 108.2(4) . . ?
C5 C6 Fe1 69.2(3) . . ?
C7 C6 Fe1 73.9(3) . . ?
C5 C6 H6 125.8 . . ?
C7 C6 H6 125.8 . . ?
Fe1 C6 H6 125.8 . . ?
C6 C7 C3 107.5(4) . . ?
C6 C7 C8 125.8(5) . . ?
C3 C7 C8 126.7(5) . . ?
C6 C7 Fe1 67.5(3) . . ?
C3 C7 Fe1 70.0(3) . . ?
C8 C7 Fe1 130.5(4) . . ?
C7 C8 H8A 109.5 . . ?
C7 C8 H8B 109.5 . . ?
H8A C8 H8B 109.5 . . ?
C7 C8 H8C 109.5 . . ?
H8A C8 H8C 109.5 . . ?
H8B C8 H8C 109.5 . . ?
C10 C9 S1 109.8(4) . . ?
C10 C9 H9A 109.7 . . ?
S1 C9 H9A 109.7 . . ?
C10 C9 H9B 109.7 . . ?
S1 C9 H9B 109.7 . . ?
H9A C9 H9B 108.2 . . ?
C9 C10 H10A 109.5 . . ?
C9 C10 H10B 109.5 . . ?
H10A C10 H10B 109.5 . . ?
C9 C10 H10C 109.5 . . ?
H10A C10 H10C 109.5 . . ?
H10B C10 H10C 109.5 . . ?
C12 C11 S2 107.8(4) . . ?
C12 C11 H11A 110.1 . . ?
S2 C11 H11A 110.1 . . ?
C12 C11 H11B 110.1 . . ?
S2 C11 H11B 110.1 . . ?
H11A C11 H11B 108.5 . . ?
C11 C12 H12A 109.5 . . ?
C11 C12 H12B 109.5 . . ?
H12A C12 H12B 109.5 . . ?
C11 C12 H12C 109.5 . . ?
H12A C12 H12C 109.5 . . ?
H12B C12 H12C 109.5 . . ?
C14 C13 C17 109.3(5) . . ?
C14 C13 Fe2 69.8(3) . . ?
C17 C13 Fe2 72.0(3) . . ?
C14 C13 H13 125.3 . . ?
C17 C13 H13 125.3 . . ?
Fe2 C13 H13 125.3 . . ?
C13 C14 C15 107.9(5) . . ?
C13 C14 Fe2 71.1(3) . . ?
C15 C14 Fe2 71.0(3) . . ?
C13 C14 H14 126.0 . . ?
C15 C14 H14 126.0 . . ?
Fe2 C14 H14 126.0 . . ?
C16 C15 C14 107.5(5) . . ?
C16 C15 Fe2 71.3(3) . . ?
C14 C15 Fe2 69.4(3) . . ?
C16 C15 H15 126.2 . . ?
C14 C15 H15 126.2 . . ?
Fe2 C15 H15 126.2 . . ?
C15 C16 C17 109.2(5) . . ?
C15 C16 Fe2 70.2(3) . . ?
C17 C16 Fe2 71.1(3) . . ?
C15 C16 H16 125.4 . . ?
C17 C16 H16 125.4 . . ?
Fe2 C16 H16 125.4 . . ?
C13 C17 C16 106.2(5) . . ?
C13 C17 C18 126.3(5) . . ?
C16 C17 C18 127.4(5) . . ?
C13 C17 Fe2 69.3(3) . . ?
C16 C17 Fe2 69.7(3) . . ?
C18 C17 Fe2 128.7(4) . . ?
C17 C18 H18A 109.5 . . ?
C17 C18 H18B 109.5 . . ?
H18A C18 H18B 109.5 . . ?
C17 C18 H18C 109.5 . . ?
H18A C18 H18C 109.5 . . ?
H18B C18 H18C 109.5 . . ?
N2 C19 C23 125.1(4) . . ?
N2 C19 C20 124.9(4) . . ?
C23 C19 C20 109.9(4) . . ?
N2 C19 Fe3 125.3(3) . . ?
C23 C19 Fe3 70.7(3) . . ?
C20 C19 Fe3 70.1(2) . . ?
C21 C20 C19 105.9(4) . . ?
C21 C20 Fe3 69.3(3) . . ?
C19 C20 Fe3 69.0(2) . . ?
C21 C20 H20 127.0 . . ?
C19 C20 H20 127.0 . . ?
Fe3 C20 H20 127.0 . . ?
C22 C21 C20 108.7(4) . . ?
C22 C21 Fe3 70.0(3) . . ?
C20 C21 Fe3 70.0(3) . . ?
C22 C21 H21 125.7 . . ?
C20 C21 H21 125.7 . . ?
Fe3 C21 H21 125.7 . . ?
C21 C22 C23 109.2(4) . . ?
C21 C22 Fe3 69.7(3) . . ?
C23 C22 Fe3 70.3(3) . . ?
C21 C22 H22 125.4 . . ?
C23 C22 H22 125.4 . . ?
Fe3 C22 H22 125.4 . . ?
C19 C23 C22 106.3(4) . . ?
C19 C23 Fe3 68.8(3) . . ?
C22 C23 Fe3 69.2(3) . . ?
C19 C23 H23 126.9 . . ?
C22 C23 H23 126.9 . . ?
Fe3 C23 H23 126.9 . . ?
C25 C24 C28 106.6(5) . . ?
C25 C24 Fe3 69.7(3) . . ?
C28 C24 Fe3 68.7(3) . . ?
C25 C24 H24 126.7 . . ?
C28 C24 H24 126.7 . . ?
Fe3 C24 H24 126.7 . . ?
C26 C25 C24 108.7(5) . . ?
C26 C25 Fe3 69.8(3) . . ?
C24 C25 Fe3 69.9(3) . . ?
C26 C25 H25 125.6 . . ?
C24 C25 H25 125.6 . . ?
Fe3 C25 H25 125.6 . . ?
C25 C26 C27 108.9(4) . . ?
C25 C26 Fe3 69.8(3) . . ?
C27 C26 Fe3 69.8(3) . . ?
C25 C26 H26 125.6 . . ?
C27 C26 H26 125.6 . . ?
Fe3 C26 H26 125.6 . . ?
C26 C27 C28 106.2(5) . . ?
C26 C27 Fe3 69.7(3) . . ?
C28 C27 Fe3 68.6(3) . . ?
C26 C27 H27 126.9 . . ?
C28 C27 H27 126.9 . . ?
Fe3 C27 H27 126.9 . . ?
N1 C28 C24 125.2(4) . . ?
N1 C28 C27 125.2(4) . . ?
C24 C28 C27 109.6(4) . . ?
N1 C28 Fe3 125.1(3) . . ?
C24 C28 Fe3 70.5(3) . . ?
C27 C28 Fe3 70.3(3) . . ?
F1 B1 F2 111.0(5) . . ?
F1 B1 F3 114.6(5) . . ?
F2 B1 F3 110.3(5) . . ?
F1 B1 F4 109.8(5) . . ?
F2 B1 F4 104.0(5) . . ?
F3 B1 F4 106.4(5) . . ?
F8 B2 F6 108.4(5) . . ?
F8 B2 F7 112.1(6) . . ?
F6 B2 F7 111.2(5) . . ?
F8 B2 F5 108.2(5) . . ?
F6 B2 F5 108.1(6) . . ?
F7 B2 F5 108.8(5) . . ?
C1 Fe1 C5 95.6(2) . . ?
C1 Fe1 C6 92.56(18) . . ?
C5 Fe1 C6 39.6(2) . . ?
C1 Fe1 C4 130.5(2) . . ?
C5 Fe1 C4 39.1(2) . . ?
C6 Fe1 C4 65.4(2) . . ?
C1 Fe1 C3 157.37(18) . . ?
C5 Fe1 C3 65.4(2) . . ?
C6 Fe1 C3 65.05(19) . . ?
C4 Fe1 C3 38.5(2) . . ?
C1 Fe1 C7 123.91(19) . . ?
C5 Fe1 C7 65.2(2) . . ?
C6 Fe1 C7 38.60(19) . . ?
C4 Fe1 C7 64.3(2) . . ?
C3 Fe1 C7 38.27(19) . . ?
C1 Fe1 S1 89.35(13) . . ?
C5 Fe1 S1 149.81(16) . . ?
C6 Fe1 S1 110.57(15) . . ?
C4 Fe1 S1 139.08(17) . . ?
C3 Fe1 S1 101.23(15) . . ?
C7 Fe1 S1 87.39(13) . . ?
C1 Fe1 S2 91.74(13) . . ?
C5 Fe1 S2 104.40(16) . . ?
C6 Fe1 S2 144.03(15) . . ?
C4 Fe1 S2 85.00(15) . . ?
C3 Fe1 S2 104.44(15) . . ?
C7 Fe1 S2 142.71(14) . . ?
S1 Fe1 S2 105.18(4) . . ?
C1 Fe1 Fe2 98.87(12) . . ?
C5 Fe1 Fe2 153.14(16) . . ?
C6 Fe1 Fe2 159.62(15) . . ?
C4 Fe1 Fe2 117.01(15) . . ?
C3 Fe1 Fe2 103.49(13) . . ?
C7 Fe1 Fe2 122.16(13) . . ?
S1 Fe1 Fe2 53.16(3) . . ?
S2 Fe1 Fe2 52.86(3) . . ?
C2 Fe2 C14 107.64(19) . . ?
C2 Fe2 C13 90.67(18) . . ?
C14 Fe2 C13 39.1(2) . . ?
C2 Fe2 C15 146.9(2) . . ?
C14 Fe2 C15 39.6(2) . . ?
C13 Fe2 C15 65.6(2) . . ?
C2 Fe2 C16 149.6(2) . . ?
C14 Fe2 C16 65.3(2) . . ?
C13 Fe2 C16 64.94(19) . . ?
C15 Fe2 C16 38.5(2) . . ?
C2 Fe2 C17 110.41(19) . . ?
C14 Fe2 C17 65.7(2) . . ?
C13 Fe2 C17 38.71(19) . . ?
C15 Fe2 C17 65.7(2) . . ?
C16 Fe2 C17 39.2(2) . . ?
C2 Fe2 S2 89.68(13) . . ?
C14 Fe2 S2 154.06(15) . . ?
C13 Fe2 S2 124.52(15) . . ?
C15 Fe2 S2 122.47(16) . . ?
C16 Fe2 S2 89.97(16) . . ?
C17 Fe2 S2 90.52(14) . . ?
C2 Fe2 S1 91.46(13) . . ?
C14 Fe2 S1 93.49(15) . . ?
C13 Fe2 S1 129.93(15) . . ?
C15 Fe2 S1 87.46(15) . . ?
C16 Fe2 S1 117.80(16) . . ?
C17 Fe2 S1 153.13(14) . . ?
S2 Fe2 S1 105.51(4) . . ?
C2 Fe2 Fe1 98.95(12) . . ?
C14 Fe2 Fe1 137.93(16) . . ?
C13 Fe2 Fe1 169.97(13) . . ?
C15 Fe2 Fe1 106.61(15) . . ?
C16 Fe2 Fe1 105.03(14) . . ?
C17 Fe2 Fe1 133.30(13) . . ?
S2 Fe2 Fe1 53.23(3) . . ?
S1 Fe2 Fe1 53.13(3) . . ?
C28 Fe3 C19 111.71(17) . . ?
C28 Fe3 C21 156.7(2) . . ?
C19 Fe3 C21 67.94(18) . . ?
C28 Fe3 C22 162.8(2) . . ?
C19 Fe3 C22 67.56(18) . . ?
C21 Fe3 C22 40.3(2) . . ?
C28 Fe3 C20 123.17(18) . . ?
C19 Fe3 C20 40.90(18) . . ?
C21 Fe3 C20 40.78(19) . . ?
C22 Fe3 C20 68.4(2) . . ?
C28 Fe3 C25 67.79(19) . . ?
C19 Fe3 C25 163.8(2) . . ?
C21 Fe3 C25 105.8(2) . . ?
C22 Fe3 C25 118.0(2) . . ?
C20 Fe3 C25 124.7(2) . . ?
C28 Fe3 C26 67.88(19) . . ?
C19 Fe3 C26 155.6(2) . . ?
C21 Fe3 C26 122.7(2) . . ?
C22 Fe3 C26 105.3(2) . . ?
C20 Fe3 C26 160.4(2) . . ?
C25 Fe3 C26 40.4(2) . . ?
C28 Fe3 C27 41.01(18) . . ?
C19 Fe3 C27 122.72(19) . . ?
C21 Fe3 C27 159.6(2) . . ?
C22 Fe3 C27 123.7(2) . . ?
C20 Fe3 C27 158.29(19) . . ?
C25 Fe3 C27 68.3(2) . . ?
C26 Fe3 C27 40.4(2) . . ?
C28 Fe3 C24 40.74(19) . . ?
C19 Fe3 C24 128.51(19) . . ?
C21 Fe3 C24 119.8(2) . . ?
C22 Fe3 C24 153.3(2) . . ?
C20 Fe3 C24 108.5(2) . . ?
C25 Fe3 C24 40.4(2) . . ?
C26 Fe3 C24 68.3(2) . . ?
C27 Fe3 C24 69.1(2) . . ?
C28 Fe3 C23 127.70(19) . . ?
C19 Fe3 C23 40.49(18) . . ?
C21 Fe3 C23 68.3(2) . . ?
C22 Fe3 C23 40.4(2) . . ?
C20 Fe3 C23 69.05(19) . . ?
C25 Fe3 C23 152.9(2) . . ?
C26 Fe3 C23 119.0(2) . . ?
C27 Fe3 C23 107.5(2) . . ?
C24 Fe3 C23 165.46(19) . . ?
C1 N1 C28 173.3(4) . . ?
C2 N2 C19 173.6(4) . . ?
C9 S1 Fe1 115.11(16) . . ?
C9 S1 Fe2 116.22(16) . . ?
Fe1 S1 Fe2 73.71(4) . . ?
C11 S2 Fe2 116.25(16) . . ?
C11 S2 Fe1 116.63(16) . . ?
Fe2 S2 Fe1 73.91(4) . . ?

loop_
_geom_bond_atom_site_label_1
_geom_bond_atom_site_label_2
_geom_bond_distance
_geom_bond_site_symmetry_2
_geom_bond_publ_flag
C1 N1 1.160(6) . ?
C1 Fe1 1.834(4) . ?
C2 N2 1.158(5) . ?
C2 Fe2 1.842(4) . ?
C3 C4 1.408(8) . ?
C3 C7 1.419(7) . ?
C3 Fe1 2.152(5) . ?
C3 H3 1.0000 . ?
C4 C5 1.402(8) . ?
C4 Fe1 2.117(5) . ?
C4 H4 1.0000 . ?
C5 C6 1.410(8) . ?
C5 Fe1 2.066(4) . ?
C5 H5 1.0000 . ?
C6 C7 1.412(7) . ?
C6 Fe1 2.092(4) . ?
C6 H6 1.0000 . ?
C7 C8 1.489(8) . ?
C7 Fe1 2.175(5) . ?
C8 H8A 0.9800 . ?
C8 H8B 0.9800 . ?
C8 H8C 0.9800 . ?
C9 C10 1.507(7) . ?
C9 S1 1.828(5) . ?
C9 H9A 0.9900 . ?
C9 H9B 0.9900 . ?
C10 H10A 0.9800 . ?
C10 H10B 0.9800 . ?
C10 H10C 0.9800 . ?
C11 C12 1.526(7) . ?
C11 S2 1.824(5) . ?
C11 H11A 0.9900 . ?
C11 H11B 0.9900 . ?
C12 H12A 0.9800 . ?
C12 H12B 0.9800 . ?
C12 H12C 0.9800 . ?
C13 C14 1.405(7) . ?
C13 C17 1.409(7) . ?
C13 Fe2 2.107(4) . ?
C13 H13 1.0000 . ?
C14 C15 1.421(8) . ?
C14 Fe2 2.090(5) . ?
C14 H14 1.0000 . ?
C15 C16 1.397(8) . ?
C15 Fe2 2.110(5) . ?
C15 H15 1.0000 . ?
C16 C17 1.432(7) . ?
C16 Fe2 2.124(4) . ?
C16 H16 1.0000 . ?
C17 C18 1.485(8) . ?
C17 Fe2 2.142(4) . ?
C18 H18A 0.9800 . ?
C18 H18B 0.9800 . ?
C18 H18C 0.9800 . ?
C19 N2 1.386(5) . ?
C19 C23 1.418(6) . ?
C19 C20 1.429(6) . ?
C19 Fe3 2.037(4) . ?
C20 C21 1.427(7) . ?
C20 Fe3 2.052(4) . ?
C20 H20 1.0000 . ?
C21 C22 1.408(8) . ?
C21 Fe3 2.043(5) . ?
C21 H21 1.0000 . ?
C22 C23 1.419(7) . ?
C22 Fe3 2.047(5) . ?
C22 H22 1.0000 . ?
C23 Fe3 2.061(5) . ?
C23 H23 1.0000 . ?
C24 C25 1.419(7) . ?
C24 C28 1.423(7) . ?
C24 Fe3 2.055(5) . ?
C24 H24 1.0000 . ?
C25 C26 1.417(8) . ?
C25 Fe3 2.053(5) . ?
C25 H25 1.0000 . ?
C26 C27 1.419(7) . ?
C26 Fe3 2.052(5) . ?
C26 H26 1.0000 . ?
C27 C28 1.431(7) . ?
C27 Fe3 2.054(5) . ?
C27 H27 1.0000 . ?
C28 N1 1.384(6) . ?
C28 Fe3 2.031(4) . ?
B1 F1 1.350(7) . ?
B1 F2 1.358(7) . ?
B1 F3 1.377(7) . ?
B1 F4 1.379(7) . ?
B2 F8 1.358(8) . ?
B2 F6 1.372(8) . ?
B2 F7 1.373(7) . ?
B2 F5 1.399(8) . ?
Fe1 S1 2.2083(12) . ?
Fe1 S2 2.2090(12) . ?
Fe1 Fe2 2.6495(8) . ?
Fe2 S2 2.1982(12) . ?
Fe2 S1 2.2092(12) . ?
